data_2238822
loop_
_publ_author_name
'Wu, Ya-Ming'

_publ_section_title
;
 <i>N</i>-[5-(Diphenylphosphorylmethyl)-4-(4-fluorophenyl)-6-isopropylpyrimidin-2-yl]-<i>N</i>-methylmethanesulfonamide
;
_journal_issue 11
_journal_name_full 'Acta Crystallographica Section E'
_journal_page_first o1673
_journal_paper_doi 10.1107/S1600536813028286
_journal_volume 69
_journal_year 2013
_chemical_formula_iupac 'C28 H29 F N3 O3 P S'
_chemical_formula_moiety 'C28 H29 F N3 O3 P S'
_chemical_formula_sum 'C28 H29 F N3 O3 P S'
_chemical_formula_weight 537.57
_chemical_name_systematic
<i>N</i>-[5-(Diphenylphosphorylmethyl)-4-(4-fluorophenyl)-6-isopropylpyrimidin-2-yl]-<i>N</i>-methylmethanesulfonamide
_space_group_IT_number 14
_symmetry_cell_setting monoclinic
_symmetry_space_group_name_Hall '-P 2yn'
_symmetry_space_group_name_H-M 'P 1 21/n 1'
_atom_sites_solution_hydrogens geom
_atom_sites_solution_primary direct
_atom_sites_solution_secondary difmap
_audit_creation_method SHELXL-97
_cell_angle_alpha 90.00
_cell_angle_beta 102.79(3)
_cell_angle_gamma 90.00
_cell_formula_units_Z 4
_cell_length_a 14.023(3)
_cell_length_b 6.3830(13)
_cell_length_c 30.493(6)
_cell_measurement_reflns_used 25
_cell_measurement_temperature 293(2)
_cell_measurement_theta_max 13
_cell_measurement_theta_min 9
_cell_volume 2661.7(10)
_computing_cell_refinement 'CAD-4 EXPRESS (Enraf--Nonius, 1994)'
_computing_data_collection 'CAD-4 EXPRESS (Enraf--Nonius, 1994)'
_computing_data_reduction 'XCAD4 (Harms & Wocadlo, 1995)'
_computing_molecular_graphics 'SHELXTL (Sheldrick, 2008)'
_computing_publication_material 'SHELXTL (Sheldrick, 2008)'
_computing_structure_refinement 'SHELXTL (Sheldrick, 2008)'
_computing_structure_solution 'SHELXTL (Sheldrick, 2008)'
_diffrn_ambient_temperature 293(2)
_diffrn_measured_fraction_theta_full 0.993
_diffrn_measured_fraction_theta_max 0.993
_diffrn_measurement_device_type 'Enraf--Nonius CAD-4'
_diffrn_measurement_method \w/2\q
_diffrn_radiation_monochromator graphite
_diffrn_radiation_source 'fine-focus sealed tube'
_diffrn_radiation_type MoK\a
_diffrn_radiation_wavelength 0.71073
_diffrn_reflns_av_R_equivalents 0.0922
_diffrn_reflns_av_sigmaI/netI 0.1043
_diffrn_reflns_limit_h_max 16
_diffrn_reflns_limit_h_min 0
_diffrn_reflns_limit_k_max 7
_diffrn_reflns_limit_k_min 0
_diffrn_reflns_limit_l_max 35
_diffrn_reflns_limit_l_min -36
_diffrn_reflns_number 5109
_diffrn_reflns_theta_full 25.45
_diffrn_reflns_theta_max 25.45
_diffrn_reflns_theta_min 1.37
_diffrn_standards_decay_% 1
_diffrn_standards_interval_count 200
_diffrn_standards_number 3
_exptl_absorpt_coefficient_mu 0.224
_exptl_absorpt_correction_T_max 0.9780
_exptl_absorpt_correction_T_min 0.9566
_exptl_absorpt_correction_type psi-scan
_exptl_absorpt_process_details '(North <i>et al.</i>, 1968)'
_exptl_crystal_colour colorless
_exptl_crystal_density_diffrn 1.342
_exptl_crystal_density_method 'not measured'
_exptl_crystal_description block
_exptl_crystal_F_000 1128
_exptl_crystal_size_max 0.20
_exptl_crystal_size_mid 0.10
_exptl_crystal_size_min 0.10
_refine_diff_density_max 0.292
_refine_diff_density_min -0.259
_refine_ls_extinction_method none
_refine_ls_goodness_of_fit_ref 1.000
_refine_ls_hydrogen_treatment constr
_refine_ls_matrix_type full
_refine_ls_number_parameters 334
_refine_ls_number_reflns 4898
_refine_ls_number_restraints 0
_refine_ls_restrained_S_all 1.000
_refine_ls_R_factor_all 0.1406
_refine_ls_R_factor_gt 0.0649
_refine_ls_shift/su_max 0.000
_refine_ls_shift/su_mean 0.000
_refine_ls_structure_factor_coef Fsqd
_refine_ls_weighting_details 'calc w=1/[\s^2^(Fo^2^)+(0.0378P)^2^+0.0000P] where P=(Fo^2^+2Fc^2^)/3'
_refine_ls_weighting_scheme calc
_refine_ls_wR_factor_gt 0.1138
_refine_ls_wR_factor_ref 0.1357
_reflns_number_gt 2568
_reflns_number_total 4898
_reflns_threshold_expression I>2sigma(I)
_cod_data_source_file xu5743.cif
_cod_data_source_block I
_cod_original_cell_volume 2661.7(9)
_cod_original_sg_symbol_H-M 'P 21/n'
_cod_database_code 2238822

loop_
_symmetry_equiv_pos_as_xyz
'x, y, z'
'-x+1/2, y+1/2, -z+1/2'
'-x, -y, -z'
'x-1/2, -y-1/2, z-1/2'

loop_
_atom_site_type_symbol
_atom_site_label
_atom_site_fract_x
_atom_site_fract_y
_atom_site_fract_z
_atom_site_U_iso_or_equiv
_atom_site_adp_type
_atom_site_calc_flag
_atom_site_refinement_flags
_atom_site_occupancy
_atom_site_symmetry_multiplicity
P P 0.66722(7) 0.42516(17) 0.11070(4) 0.0362(3) Uani d . 1 1
S S 1.18096(8) 0.76834(19) 0.19108(4) 0.0487(3) Uani d . 1 1
F F 0.8413(2) -0.3088(5) -0.02311(10) 0.0980(11) Uani d . 1 1
O O1 1.1845(2) 0.6427(5) 0.22969(10) 0.0686(10) Uani d . 1 1
N N1 1.1193(2) 0.6413(5) 0.14580(11) 0.0482(9) Uani d . 1 1
C C1 1.1139(3) 0.9950(7) 0.19474(16) 0.0659(14) Uani d . 1 1
H H1B 1.1459 1.0751 0.2204 0.099 Uiso calc R 1 1
H H1C 1.0494 0.9576 0.1978 0.099 Uiso calc R 1 1
H H1D 1.1094 1.0771 0.1680 0.099 Uiso calc R 1 1
N N2 0.9853(2) 0.5871(5) 0.17771(10) 0.0398(8) Uani d . 1 1
O O2 1.2701(2) 0.8296(5) 0.17934(11) 0.0700(10) Uani d . 1 1
C C2 1.1635(4) 0.6142(9) 0.10687(15) 0.0852(18) Uani d . 1 1
H H2C 1.1191 0.5392 0.0837 0.128 Uiso calc R 1 1
H H2D 1.2233 0.5365 0.1157 0.128 Uiso calc R 1 1
H H2E 1.1771 0.7490 0.0957 0.128 Uiso calc R 1 1
O O3 0.69197(19) 0.6503(4) 0.11812(9) 0.0459(7) Uani d . 1 1
N N3 1.0068(2) 0.3895(5) 0.11488(11) 0.0397(8) Uani d . 1 1
C C3 1.0327(3) 0.5313(6) 0.14613(14) 0.0399(10) Uani d . 1 1
C C4 0.9008(3) 0.4874(6) 0.17684(13) 0.0361(10) Uani d . 1 1
C C5 0.8634(3) 0.3368(6) 0.14377(12) 0.0339(9) Uani d . 1 1
C C6 0.9213(3) 0.2883(6) 0.11349(12) 0.0341(9) Uani d . 1 1
C C7 0.8527(3) 0.5433(7) 0.21492(13) 0.0439(11) Uani d . 1 1
H H7A 0.7824 0.5165 0.2050 0.053 Uiso calc R 1 1
C C8 0.8664(4) 0.7705(7) 0.22873(16) 0.0714(15) Uani d . 1 1
H H8A 0.8392 0.8583 0.2035 0.107 Uiso calc R 1 1
H H8B 0.9350 0.8000 0.2387 0.107 Uiso calc R 1 1
H H8C 0.8340 0.7977 0.2527 0.107 Uiso calc R 1 1
C C9 0.8930(4) 0.3984(8) 0.25420(14) 0.0732(16) Uani d . 1 1
H H9A 0.8824 0.2553 0.2446 0.110 Uiso calc R 1 1
H H9B 0.8601 0.4251 0.2781 0.110 Uiso calc R 1 1
H H9C 0.9618 0.4230 0.2647 0.110 Uiso calc R 1 1
C C10 0.7621(2) 0.2477(6) 0.14028(12) 0.0378(10) Uani d . 1 1
H H10A 0.7520 0.2215 0.1703 0.045 Uiso calc R 1 1
H H10B 0.7569 0.1149 0.1245 0.045 Uiso calc R 1 1
C C11 0.5601(3) 0.3550(6) 0.13092(13) 0.0369(10) Uani d . 1 1
C C12 0.5178(3) 0.5088(7) 0.15180(14) 0.0511(12) Uani d . 1 1
H H12A 0.5440 0.6432 0.1542 0.061 Uiso calc R 1 1
C C13 0.4366(3) 0.4668(8) 0.16934(16) 0.0672(15) Uani d . 1 1
H H13A 0.4086 0.5722 0.1834 0.081 Uiso calc R 1 1
C C14 0.3980(3) 0.2691(9) 0.16577(16) 0.0622(14) Uani d . 1 1
H H14A 0.3441 0.2395 0.1778 0.075 Uiso calc R 1 1
C C15 0.4384(3) 0.1138(8) 0.14443(15) 0.0628(14) Uani d . 1 1
H H15A 0.4108 -0.0193 0.1415 0.075 Uiso calc R 1 1
C C16 0.5201(3) 0.1545(7) 0.12736(14) 0.0513(12) Uani d . 1 1
H H16A 0.5482 0.0484 0.1135 0.062 Uiso calc R 1 1
C C17 0.6458(3) 0.3547(6) 0.05202(13) 0.0346(9) Uani d . 1 1
C C18 0.6367(3) 0.1505(7) 0.03646(14) 0.0485(11) Uani d . 1 1
H H18A 0.6428 0.0402 0.0568 0.058 Uiso calc R 1 1
C C19 0.6186(3) 0.1096(7) -0.00913(15) 0.0580(13) Uani d . 1 1
H H19A 0.6121 -0.0280 -0.0194 0.070 Uiso calc R 1 1
C C20 0.6103(3) 0.2717(8) -0.03926(15) 0.0582(13) Uani d . 1 1
H H20A 0.5986 0.2443 -0.0699 0.070 Uiso calc R 1 1
C C21 0.6194(3) 0.4743(8) -0.02397(15) 0.0603(13) Uani d . 1 1
H H21A 0.6144 0.5841 -0.0444 0.072 Uiso calc R 1 1
C C22 0.6357(3) 0.5165(7) 0.02123(15) 0.0512(12) Uani d . 1 1
H H22A 0.6401 0.6546 0.0312 0.061 Uiso calc R 1 1
C C23 0.8973(3) 0.1289(6) 0.07731(14) 0.0376(10) Uani d . 1 1
C C24 0.8742(3) -0.0748(6) 0.08606(14) 0.0451(11) Uani d . 1 1
H H24A 0.8713 -0.1126 0.1152 0.054 Uiso calc R 1 1
C C25 0.8553(3) -0.2243(7) 0.05210(16) 0.0528(12) Uani d . 1 1
H H25A 0.8401 -0.3618 0.0580 0.063 Uiso calc R 1 1
C C26 0.8598(3) -0.1626(8) 0.00999(17) 0.0594(13) Uani d . 1 1
C C27 0.8826(4) 0.0346(8) -0.00001(16) 0.0632(14) Uani d . 1 1
H H27A 0.8848 0.0706 -0.0293 0.076 Uiso calc R 1 1
C C28 0.9028(3) 0.1825(7) 0.03403(16) 0.0545(12) Uani d . 1 1
H H28A 0.9200 0.3181 0.0277 0.065 Uiso calc R 1 1

loop_
_atom_site_aniso_label
_atom_site_aniso_U_11
_atom_site_aniso_U_22
_atom_site_aniso_U_33
_atom_site_aniso_U_12
_atom_site_aniso_U_13
_atom_site_aniso_U_23
P 0.0343(6) 0.0324(6) 0.0427(7) -0.0038(5) 0.0105(5) -0.0012(5)
S 0.0338(6) 0.0486(7) 0.0621(8) -0.0049(5) 0.0072(5) -0.0026(6)
F 0.137(3) 0.075(2) 0.091(2) -0.028(2) 0.044(2) -0.0440(19)
O1 0.063(2) 0.074(2) 0.060(2) -0.0055(18) -0.0063(16) 0.0205(19)
N1 0.043(2) 0.052(2) 0.055(2) -0.0140(18) 0.0212(17) -0.008(2)
C1 0.054(3) 0.050(3) 0.091(4) 0.008(3) 0.011(3) -0.011(3)
N2 0.0345(19) 0.042(2) 0.043(2) -0.0065(17) 0.0085(16) -0.0027(17)
O2 0.0371(17) 0.066(2) 0.113(3) -0.0235(17) 0.0294(17) -0.023(2)
C2 0.084(4) 0.117(5) 0.068(4) -0.044(4) 0.045(3) -0.015(4)
O3 0.0514(17) 0.0305(16) 0.0556(19) -0.0095(14) 0.0112(14) -0.0055(15)
N3 0.0356(18) 0.037(2) 0.049(2) -0.0030(16) 0.0144(16) -0.0024(18)
C3 0.035(2) 0.041(3) 0.045(3) -0.003(2) 0.013(2) 0.003(2)
C4 0.030(2) 0.040(2) 0.038(2) 0.0020(19) 0.0060(18) 0.002(2)
C5 0.030(2) 0.034(2) 0.037(2) -0.0008(19) 0.0076(17) 0.001(2)
C6 0.034(2) 0.025(2) 0.041(2) 0.0005(18) 0.0052(18) 0.0013(19)
C7 0.039(2) 0.053(3) 0.040(2) -0.003(2) 0.010(2) -0.005(2)
C8 0.085(4) 0.060(3) 0.083(4) 0.004(3) 0.048(3) -0.017(3)
C9 0.091(4) 0.088(4) 0.044(3) -0.001(3) 0.022(3) 0.007(3)
C10 0.038(2) 0.036(2) 0.040(2) -0.002(2) 0.0104(18) 0.001(2)
C11 0.035(2) 0.036(2) 0.039(2) 0.0038(19) 0.0073(18) 0.007(2)
C12 0.054(3) 0.043(3) 0.060(3) 0.000(2) 0.019(2) -0.001(2)
C13 0.056(3) 0.071(4) 0.085(4) 0.010(3) 0.037(3) -0.001(3)
C14 0.041(3) 0.081(4) 0.071(4) -0.004(3) 0.027(2) 0.002(3)
C15 0.049(3) 0.065(4) 0.081(4) -0.022(3) 0.028(3) -0.003(3)
C16 0.049(3) 0.049(3) 0.062(3) -0.008(2) 0.026(2) -0.003(2)
C17 0.030(2) 0.033(2) 0.041(2) -0.0037(18) 0.0115(18) -0.005(2)
C18 0.057(3) 0.043(3) 0.045(3) -0.003(2) 0.013(2) 0.001(2)
C19 0.073(3) 0.046(3) 0.050(3) 0.000(3) 0.004(2) -0.007(3)
C20 0.076(3) 0.060(3) 0.036(3) -0.002(3) 0.007(2) -0.005(3)
C21 0.080(4) 0.053(3) 0.044(3) -0.008(3) 0.007(3) 0.011(3)
C22 0.060(3) 0.035(3) 0.056(3) -0.001(2) 0.010(2) 0.006(2)
C23 0.033(2) 0.037(3) 0.045(3) 0.0035(19) 0.0113(19) -0.002(2)
C24 0.053(3) 0.037(3) 0.048(3) 0.005(2) 0.015(2) 0.005(2)
C25 0.056(3) 0.033(3) 0.072(3) -0.002(2) 0.019(3) -0.010(3)
C26 0.070(3) 0.047(3) 0.069(4) -0.011(3) 0.032(3) -0.023(3)
C27 0.088(4) 0.057(3) 0.053(3) -0.012(3) 0.031(3) -0.008(3)
C28 0.064(3) 0.038(3) 0.068(3) -0.008(2) 0.029(3) -0.005(3)

loop_
_atom_type_symbol
_atom_type_description
_atom_type_scat_dispersion_real
_atom_type_scat_dispersion_imag
_atom_type_scat_source
C C 0.0033 0.0016 'International Tables Vol C Tables 4.2.6.8 and 6.1.1.4'
H H 0.0000 0.0000 'International Tables Vol C Tables 4.2.6.8 and 6.1.1.4'
N N 0.0061 0.0033 'International Tables Vol C Tables 4.2.6.8 and 6.1.1.4'
O O 0.0106 0.0060 'International Tables Vol C Tables 4.2.6.8 and 6.1.1.4'
F F 0.0171 0.0103 'International Tables Vol C Tables 4.2.6.8 and 6.1.1.4'
P P 0.1023 0.0942 'International Tables Vol C Tables 4.2.6.8 and 6.1.1.4'
S S 0.1246 0.1234 'International Tables Vol C Tables 4.2.6.8 and 6.1.1.4'

loop_
_geom_angle_atom_site_label_1
_geom_angle_atom_site_label_2
_geom_angle_atom_site_label_3
_geom_angle
O3 P C11 111.91(18)
O3 P C17 111.99(18)
C11 P C17 107.99(17)
O3 P C10 113.90(17)
C11 P C10 104.36(17)
C17 P C10 106.17(18)
O1 S O2 119.5(2)
O1 S N1 109.22(19)
O2 S N1 104.34(18)
O1 S C1 109.7(2)
O2 S C1 107.7(2)
N1 S C1 105.6(2)
C3 N1 C2 117.9(3)
C3 N1 S 121.9(3)
C2 N1 S 119.5(3)
S C1 H1B 109.5
S C1 H1C 109.5
H1B C1 H1C 109.5
S C1 H1D 109.5
H1B C1 H1D 109.5
H1C C1 H1D 109.5
C3 N2 C4 116.0(3)
N1 C2 H2C 109.5
N1 C2 H2D 109.5
H2C C2 H2D 109.5
N1 C2 H2E 109.5
H2C C2 H2E 109.5
H2D C2 H2E 109.5
C3 N3 C6 117.0(3)
N3 C3 N2 127.5(4)
N3 C3 N1 116.3(3)
N2 C3 N1 116.2(4)
N2 C4 C5 121.7(3)
N2 C4 C7 114.6(3)
C5 C4 C7 123.6(3)
C6 C5 C4 116.6(3)
C6 C5 C10 123.1(3)
C4 C5 C10 120.1(3)
N3 C6 C5 121.0(3)
N3 C6 C23 113.8(3)
C5 C6 C23 125.2(3)
C4 C7 C8 113.0(3)
C4 C7 C9 108.1(3)
C8 C7 C9 111.3(4)
C4 C7 H7A 108.1
C8 C7 H7A 108.1
C9 C7 H7A 108.1
C7 C8 H8A 109.5
C7 C8 H8B 109.5
H8A C8 H8B 109.5
C7 C8 H8C 109.5
H8A C8 H8C 109.5
H8B C8 H8C 109.5
C7 C9 H9A 109.5
C7 C9 H9B 109.5
H9A C9 H9B 109.5
C7 C9 H9C 109.5
H9A C9 H9C 109.5
H9B C9 H9C 109.5
C5 C10 P 111.8(3)
C5 C10 H10A 109.3
P C10 H10A 109.3
C5 C10 H10B 109.3
P C10 H10B 109.3
H10A C10 H10B 107.9
C12 C11 C16 119.0(4)
C12 C11 P 117.3(3)
C16 C11 P 123.6(3)
C11 C12 C13 121.1(4)
C11 C12 H12A 119.5
C13 C12 H12A 119.5
C14 C13 C12 119.5(4)
C14 C13 H13A 120.3
C12 C13 H13A 120.3
C13 C14 C15 120.3(4)
C13 C14 H14A 119.8
C15 C14 H14A 119.8
C14 C15 C16 120.3(4)
C14 C15 H15A 119.8
C16 C15 H15A 119.8
C15 C16 C11 119.7(4)
C15 C16 H16A 120.1
C11 C16 H16A 120.1
C22 C17 C18 118.9(4)
C22 C17 P 117.2(3)
C18 C17 P 123.9(3)
C19 C18 C17 120.4(4)
C19 C18 H18A 119.8
C17 C18 H18A 119.8
C20 C19 C18 120.1(4)
C20 C19 H19A 120.0
C18 C19 H19A 120.0
C21 C20 C19 119.7(4)
C21 C20 H20A 120.1
C19 C20 H20A 120.1
C20 C21 C22 120.6(4)
C20 C21 H21A 119.7
C22 C21 H21A 119.7
C21 C22 C17 120.3(4)
C21 C22 H22A 119.8
C17 C22 H22A 119.8
C24 C23 C28 118.9(4)
C24 C23 C6 121.8(4)
C28 C23 C6 119.3(4)
C23 C24 C25 121.1(4)
C23 C24 H24A 119.4
C25 C24 H24A 119.4
C26 C25 C24 117.6(4)
C26 C25 H25A 121.2
C24 C25 H25A 121.2
C27 C26 F 119.3(5)
C27 C26 C25 123.2(4)
F C26 C25 117.5(4)
C26 C27 C28 119.0(4)
C26 C27 H27A 120.5
C28 C27 H27A 120.5
C23 C28 C27 120.1(4)
C23 C28 H28A 119.9
C27 C28 H28A 119.9

loop_
_geom_bond_atom_site_label_1
_geom_bond_atom_site_label_2
_geom_bond_distance
P O3 1.484(3)
P C11 1.802(4)
P C17 1.805(4)
P C10 1.826(4)
S O1 1.416(3)
S O2 1.428(3)
S N1 1.668(3)
S C1 1.743(4)
F C26 1.357(5)
N1 C3 1.404(5)
N1 C2 1.467(5)
C1 H1B 0.9600
C1 H1C 0.9600
C1 H1D 0.9600
N2 C3 1.334(4)
N2 C4 1.341(4)
C2 H2C 0.9600
C2 H2D 0.9600
C2 H2E 0.9600
N3 C3 1.306(5)
N3 C6 1.354(4)
C4 C5 1.408(5)
C4 C7 1.509(5)
C5 C6 1.393(5)
C5 C10 1.512(5)
C6 C23 1.484(5)
C7 C8 1.511(5)
C7 C9 1.520(6)
C7 H7A 0.9800
C8 H8A 0.9600
C8 H8B 0.9600
C8 H8C 0.9600
C9 H9A 0.9600
C9 H9B 0.9600
C9 H9C 0.9600
C10 H10A 0.9700
C10 H10B 0.9700
C11 C12 1.374(5)
C11 C16 1.391(5)
C12 C13 1.387(5)
C12 H12A 0.9300
C13 C14 1.368(6)
C13 H13A 0.9300
C14 C15 1.375(6)
C14 H14A 0.9300
C15 C16 1.384(5)
C15 H15A 0.9300
C16 H16A 0.9300
C17 C22 1.381(5)
C17 C18 1.383(5)
C18 C19 1.382(5)
C18 H18A 0.9300
C19 C20 1.372(6)
C19 H19A 0.9300
C20 C21 1.371(6)
C20 H20A 0.9300
C21 C22 1.373(6)
C21 H21A 0.9300
C22 H22A 0.9300
C23 C24 1.380(5)
C23 C28 1.382(5)
C24 C25 1.390(5)
C24 H24A 0.9300
C25 C26 1.358(6)
C25 H25A 0.9300
C26 C27 1.350(6)
C27 C28 1.385(6)
C27 H27A 0.9300
C28 H28A 0.9300

loop_
_geom_hbond_atom_site_label_D
_geom_hbond_atom_site_label_H
_geom_hbond_atom_site_label_A
_geom_hbond_site_symmetry_A
_geom_hbond_distance_DH
_geom_hbond_distance_HA
_geom_hbond_distance_DA
_geom_hbond_angle_DHA
_geom_hbond_publ_flag
C1 H1B O1 2_755 0.96 2.56 3.363(5) 141 yes
C2 H2C F 3_755 0.96 2.52 3.202(6) 128 yes
C13 H13A O2 1_455 0.93 2.53 3.350(6) 148 yes

loop_
_geom_torsion_atom_site_label_1
_geom_torsion_atom_site_label_2
_geom_torsion_atom_site_label_3
_geom_torsion_atom_site_label_4
_geom_torsion
O1 S N1 C3 42.5(4)
O2 S N1 C3 171.3(3)
C1 S N1 C3 -75.4(4)
O1 S N1 C2 -127.5(4)
O2 S N1 C2 1.3(4)
C1 S N1 C2 114.6(4)
C6 N3 C3 N2 1.1(6)
C6 N3 C3 N1 -177.2(3)
C4 N2 C3 N3 -0.8(6)
C4 N2 C3 N1 177.5(3)
C2 N1 C3 N3 10.0(6)
S N1 C3 N3 -160.2(3)
C2 N1 C3 N2 -168.5(4)
S N1 C3 N2 21.3(5)
C3 N2 C4 C5 -1.6(5)
C3 N2 C4 C7 175.9(3)
N2 C4 C5 C6 3.4(5)
C7 C4 C5 C6 -173.8(4)
N2 C4 C5 C10 -172.3(3)
C7 C4 C5 C10 10.5(6)
C3 N3 C6 C5 1.0(5)
C3 N3 C6 C23 -179.6(3)
C4 C5 C6 N3 -3.1(5)
C10 C5 C6 N3 172.5(3)
C4 C5 C6 C23 177.6(3)
C10 C5 C6 C23 -6.8(6)
N2 C4 C7 C8 35.5(5)
C5 C4 C7 C8 -147.1(4)
N2 C4 C7 C9 -88.1(4)
C5 C4 C7 C9 89.3(5)
C6 C5 C10 P -95.6(4)
C4 C5 C10 P 79.9(4)
O3 P C10 C5 -33.2(3)
C11 P C10 C5 -155.6(3)
C17 P C10 C5 90.5(3)
O3 P C11 C12 -2.7(4)
C17 P C11 C12 -126.4(3)
C10 P C11 C12 120.9(3)
O3 P C11 C16 178.8(3)
C17 P C11 C16 55.1(4)
C10 P C11 C16 -57.6(4)
C16 C11 C12 C13 0.2(6)
P C11 C12 C13 -178.4(3)
C11 C12 C13 C14 0.0(7)
C12 C13 C14 C15 -0.9(8)
C13 C14 C15 C16 1.6(8)
C14 C15 C16 C11 -1.5(7)
C12 C11 C16 C15 0.5(6)
P C11 C16 C15 179.0(3)
O3 P C17 C22 -12.2(4)
C11 P C17 C22 111.5(3)
C10 P C17 C22 -137.1(3)
O3 P C17 C18 169.4(3)
C11 P C17 C18 -66.9(4)
C10 P C17 C18 44.5(4)
C22 C17 C18 C19 0.5(6)
P C17 C18 C19 178.9(3)
C17 C18 C19 C20 0.5(7)
C18 C19 C20 C21 -0.4(7)
C19 C20 C21 C22 -0.7(7)
C20 C21 C22 C17 1.7(7)
C18 C17 C22 C21 -1.6(6)
P C17 C22 C21 179.9(3)
N3 C6 C23 C24 127.6(4)
C5 C6 C23 C24 -53.0(6)
N3 C6 C23 C28 -49.2(5)
C5 C6 C23 C28 130.2(4)
C28 C23 C24 C25 -0.9(6)
C6 C23 C24 C25 -177.7(3)
C23 C24 C25 C26 -0.4(6)
C24 C25 C26 C27 0.8(7)
C24 C25 C26 F 180.0(4)
F C26 C27 C28 -179.1(4)
C25 C26 C27 C28 0.1(8)
C24 C23 C28 C27 1.8(6)
C6 C23 C28 C27 178.6(4)
C26 C27 C28 C23 -1.4(7)
